data_2007214
loop_
_publ_author_name
' Drouin, Marc'
' Dodier, Marco'
' Ruest, Luc'

_publ_section_title
;
 3D/2D Hydrogen-Bond Network Preferences for Five New Ryanoid
 Derivatives
;
_journal_issue 5
_journal_name_full 'Acta Crystallographica Section C'
_journal_page_first 687
_journal_page_last 693
_journal_paper_doi 10.1107/S0108270197016843
_journal_volume 54
_journal_year 1998
_chemical_formula_moiety '2C20 H28 O6'
_chemical_formula_sum 'C40 H56 O12'
_chemical_formula_weight 728.85
_chemical_melting_point 501(2)
_chemical_name_systematic
;
 ?
;
_space_group_IT_number 4
_symmetry_cell_setting monoclinic
_symmetry_space_group_name_Hall 'P 2yb'
_symmetry_space_group_name_H-M 'P 1 21 1'
_audit_creation_method SHELXL
_cell_angle_alpha 90.00
_cell_angle_beta 101.937(5)
_cell_angle_gamma 90.00
_cell_formula_units_Z 2
_cell_length_a 9.7509(5)
_cell_length_b 10.3005(8)
_cell_length_c 19.5609(13)
_cell_measurement_reflns_used 24
_cell_measurement_temperature 293(2)
_cell_measurement_theta_max 40
_cell_measurement_theta_min 30
_cell_volume 1922.2(2)
_computing_cell_refinement 'NRCCAD TRUANG'
_computing_data_collection
;
NRCCAD DATCOL (NRCCAD: Le Page, White & Gabe, 1986)
;
_computing_data_reduction
;
NRCVAX DATRD2  (NRCVAX: Gabe, Le Page, Charland, Lee & White, 1989)
;
_computing_molecular_graphics 'NRCVAX ORTEP, Xtal_GX ORTEP'
_computing_publication_material 'SHELXL-93 ACTA'
_computing_structure_refinement 'SHELXL-93 (Sheldrick, 1993)'
_computing_structure_solution
;
SIR92 (Altomare, Cascarano, Giacovazzo & Guagliardi, 1993)
;
_diffrn_ambient_temperature 293(2)
_diffrn_measurement_device 'Nonius CAD-4'
_diffrn_measurement_method \q/2\q
_diffrn_radiation_monochromator graphite
_diffrn_radiation_source 'fine-focus sealed tube'
_diffrn_radiation_type Molybdenum
_diffrn_radiation_wavelength 0.71073
_diffrn_reflns_av_R_equivalents 0.007
_diffrn_reflns_av_sigmaI/netI 0.0377
_diffrn_reflns_limit_h_max 10
_diffrn_reflns_limit_h_min -10
_diffrn_reflns_limit_k_max 10
_diffrn_reflns_limit_k_min 0
_diffrn_reflns_limit_l_max 20
_diffrn_reflns_limit_l_min 0
_diffrn_reflns_number 3460
_diffrn_reflns_theta_max 22.42
_diffrn_reflns_theta_min 1.06
_diffrn_standards_decay_% <1
_diffrn_standards_interval_time 60
_diffrn_standards_number 2
_exptl_absorpt_coefficient_mu 0.092
_exptl_absorpt_correction_type none
_exptl_crystal_colour colorless
_exptl_crystal_density_diffrn 1.259
_exptl_crystal_density_meas ?
_exptl_crystal_description irregular
_exptl_crystal_F_000 784
_exptl_crystal_size_max .20
_exptl_crystal_size_mid .20
_exptl_crystal_size_min .20
_refine_diff_density_max .157
_refine_diff_density_min -.138
_refine_ls_extinction_coef 0.0047(5)
_refine_ls_extinction_method SHELXL93_(Sheldrick,_1993)
_refine_ls_goodness_of_fit_all 1.036
_refine_ls_goodness_of_fit_obs 1.082
_refine_ls_hydrogen_treatment constr
_refine_ls_matrix_type full
_refine_ls_number_parameters 486
_refine_ls_number_reflns 3321
_refine_ls_number_restraints 1
_refine_ls_restrained_S_all 1.036
_refine_ls_restrained_S_obs 1.081
_refine_ls_R_factor_all 0.0549
_refine_ls_R_factor_obs .0379
_refine_ls_shift/esd_max -0.021
_refine_ls_shift/esd_mean 0.009
_refine_ls_structure_factor_coef Fsqd
_refine_ls_weighting_details 'w = 1/[s^2^(Fo^2^)+(0.0406P)^2^+0.4793P] where P=(Fo^2^+2Fc^2^)/3'
_refine_ls_weighting_scheme calc
_refine_ls_wR_factor_all 0.0939
_refine_ls_wR_factor_obs .0829
_reflns_number_observed 2517
_reflns_number_total 3321
_reflns_observed_criterion >2sigma(I)
_cod_data_source_file bs1023.cif
_cod_data_source_block 5
_cod_depositor_comments
;
The following automatic conversions were performed:
'_symmetry_cell_setting' value 'Monoclinic' changed to 'monoclinic'
according to '/home/saulius/struct/CIF-dictionaries/cif_core.dic'
dictionary named 'cif_core.dic' version 2.4.1 from 2010-06-29.

Automatic conversion script
Id: cif_fix_enum 1527 2010-12-29 10:47:43Z saulius 

The following automatic conversions were performed:

'_chemical_melting_point' value '226-230\%C' was changed to '501(2)'
- it was converted from degrees Celsius(C) to Kelvins(K), the average
value was taken and precision was estimated.

Automatic conversion script
Id: cif_fix_values 1646 2011-03-28 12:23:43Z adriana 

The following automatic conversions were performed:

'_chemical_melting_point' value '226-230\%C' was changed to '501(2)'
- it was converted from degrees Celsius(C) to Kelvins(K), the average
value was taken and precision was
estimated.

'_symmetry_cell_setting' value 'Monoclinic' changed to
'monoclinic' according to
/home/saulius/struct/CIF-dictionaries/cif_core.dic dictionary named
'cif_core.dic' version 2.4.1 from 2010-06-29.

Automatic conversion script
Id: cif_fix_values 1715 2011-07-08 13:25:40Z adriana 

The following automatic conversions were performed:

'_exptl_crystal_density_meas' value 'not measured' was changed to '?'
- the value is perceived as not measured.

Automatic conversion script
Id: cif_fix_values 3008 2015-01-20 13:52:24Z robertas 

The following automatic conversions were performed:

'_refine_ls_weighting_scheme' value 'calc w =
1/[s^2^(Fo^2^)+(0.0406P)^2^+0.4793P] where P=(Fo^2^+2Fc^2^)/3' was
changed to 'calc'. New tag '_refine_ls_weighting_details' was
created. The value of the new tag was set to 'w =
1/[s^2^(Fo^2^)+(0.0406P)^2^+0.4793P] where P=(Fo^2^+2Fc^2^)/3'.

Automatic conversion script
Id: cif_fix_values 3143 2015-03-26 13:38:13Z robertas 
;
_cod_original_sg_symbol_H-M 'P 21'
_cod_database_code 2007214
_cod_database_fobs_code 2007214

loop_
_symmetry_equiv_pos_as_xyz
'x, y, z'
'-x, y+1/2, -z'

loop_
_atom_site_aniso_label
_atom_site_aniso_U_11
_atom_site_aniso_U_22
_atom_site_aniso_U_33
_atom_site_aniso_U_12
_atom_site_aniso_U_13
_atom_site_aniso_U_23
C1 .040(3) .038(4) .045(4) -.003(2) .008(3) .006(3)
C2 .036(3) .044(4) .050(4) .003(3) .012(3) -.003(3)
C3 .042(3) .028(3) .057(4) .000(2) .009(3) -.004(3)
C4 .032(3) .025(3) .041(3) .001(2) .011(2) .004(2)
C5 .036(3) .025(3) .048(3) .006(2) .006(3) .011(3)
C6 .029(3) .028(3) .044(3) -.004(2) .003(3) -.002(2)
C7 .053(4) .037(3) .057(4) -.004(3) -.012(3) .013(3)
C8 .064(4) .048(4) .051(4) -.006(3) -.013(3) -.004(3)
C9 .044(3) .028(3) .063(4) -.009(2) -.003(3) -.006(3)
C10 .027(3) .026(3) .048(3) .002(2) .007(2) .007(2)
C11 .015(3) .023(3) .048(3) .005(2) .009(2) .005(2)
C12 .027(3) .026(3) .047(3) .003(2) .009(2) .002(2)
C13 .053(4) .069(5) .058(4) -.010(3) .023(3) -.009(3)
C14 .039(3) .031(3) .067(4) .009(3) -.003(3) .004(3)
C15 .024(3) .032(3) .067(4) .006(2) .008(3) -.004(3)
O16 .028(2) .028(2) .062(2) -.001(2) .009(2) .002(2)
C17 .093(5) .062(5) .052(4) -.004(4) .023(4) .006(3)
C18 .095(6) .093(6) .091(5) .001(4) .023(4) -.040(4)
C19 .081(5) .148(8) .049(4) .010(5) .003(4) -.008(4)
C20 .062(4) .027(3) .070(4) .002(3) .000(3) .015(3)
C21 .090(5) .035(4) .079(5) .000(3) -.007(4) -.016(3)
O24 .050(3) .037(2) .045(2) -.004(2) .014(2) .004(2)
O25 .033(2) .031(2) .053(2) -.004(2) .009(2) .003(2)
O26 .031(2) .026(2) .064(2) -.001(2) .004(2) .013(2)
O27 .030(2) .030(2) .055(2) .005(2) .003(2) .006(2)
O28 .037(3) .048(3) .116(4) .008(2) .036(2) .000(2)
C1' .046(4) .039(4) .036(3) .000(3) .006(3) .006(3)
C2' .036(3) .044(4) .048(3) -.007(2) .012(3) -.003(3)
C3' .047(4) .028(3) .050(4) -.001(2) .013(3) -.011(3)
C4' .029(3) .020(3) .040(3) .000(2) .001(2) .004(2)
C5' .033(3) .019(3) .046(3) .000(2) .009(2) .003(2)
C6' .033(3) .036(3) .035(3) -.007(2) .007(3) -.002(3)
C7' .056(4) .033(3) .045(3) -.003(3) -.009(3) .005(2)
C8' .066(4) .044(4) .050(4) -.012(3) -.009(3) -.006(3)
C9' .047(3) .026(3) .056(4) -.004(2) .002(3) -.007(3)
C10' .027(3) .028(3) .049(3) .001(2) .012(2) -.004(3)
C11' .026(3) .023(3) .040(3) .003(2) .009(2) .003(2)
C12' .026(3) .024(3) .039(3) .003(2) .005(2) .004(2)
C13' .066(4) .070(4) .043(3) -.012(3) .020(3) -.014(3)
C14' .036(3) .025(3) .067(4) .011(2) .001(3) .002(3)
C15' .049(4) .030(3) .058(4) .006(3) .014(3) -.001(3)
O16' .030(2) .030(2) .053(2) .000(2) .014(2) .001(2)
C17' .096(5) .047(4) .052(4) -.012(3) .013(4) .005(3)
C18' .103(6) .082(5) .071(5) .002(4) .029(4) -.029(4)
C19' .089(6) .150(7) .044(4) -.005(5) .003(4) -.003(4)
C20' .056(4) .035(3) .065(4) -.005(3) .002(3) .009(3)
C21' .076(5) .045(4) .076(4) -.005(3) -.002(3) -.015(3)
O24' .058(3) .043(3) .042(3) -.012(2) .013(2) -.002(2)
O25' .035(2) .029(2) .055(2) -.005(2) .011(2) .003(2)
O26' .036(2) .031(2) .056(2) .004(2) .006(2) .012(2)
O27' .025(2) .028(2) .063(2) .001(2) .004(2) .002(2)
O28' .055(3) .050(3) .110(4) .009(2) .049(3) .005(2)

loop_
_atom_site_label
_atom_site_fract_x
_atom_site_fract_y
_atom_site_fract_z
_atom_site_U_iso_or_equiv
_atom_site_thermal_displace_type
_atom_site_calc_flag
_atom_site_refinement_flags
_atom_site_occupancy
_atom_site_disorder_group
_atom_site_type_symbol
C1 .6787(5) .6573(5) .4208(3) .0407(14) Uani d . 1 . C
C2 .6756(5) .5212(5) .4002(3) .0432(14) Uani d . 1 . C
C3 .6760(5) .4446(5) .4551(3) .0422(14) Uani d . 1 . C
H3 .6789 .3544 .4531 .051 Uiso calc . 1 . H
C4 .6714(5) .5185(5) .5197(2) .0321(12) Uani d . 1 . C
C5 .8020(5) .5135(4) .5805(2) .0369(13) Uani d . 1 . C
C6 .7939(5) .6457(4) .6161(2) .0345(13) Uani d . 1 . C
C7 .9126(6) .6896(5) .6720(3) .052(2) Uani d . 1 . C
H7A .9994 .6847 .6553 .062 Uiso calc . 1 . H
H7B .9208 .6331 .7123 .062 Uiso calc . 1 . H
C8 .8880(6) .8304(5) .6933(3) .058(2) Uani d . 1 . C
H8A .8091 .8322 .7164 .069 Uiso calc . 1 . H
H8B .9700 .8603 .7264 .069 Uiso calc . 1 . H
C9 .8589(5) .9228(5) .6310(3) .0472(15) Uani d . 1 . C
H9 .9444 .9296 .6123 .057 Uiso calc . 1 . H
C10 .7414(5) .8735(4) .5728(3) .0338(13) Uani d . 1 . C
H10 .6554 .8711 .5912 .041 Uiso calc . 1 . H
C11 .7706(5) .7368(4) .5518(2) .0284(12) Uani d . 1 . C
C12 .6586(5) .6639(4) .4957(3) .0333(13) Uani d . 1 . C
C13 .6743(6) .4756(6) .3264(3) .059(2) Uani d . 1 . C
H13 .7407 .5292 .3075 .070 Uiso calc . 1 . H
C14 .9359(5) .5126(5) .5515(3) .048(2) Uani d . 1 . C
H14A 1.0126 .4858 .5888 .057 Uiso calc . 1 . H
H14B .9257 .4467 .5154 .057 Uiso calc . 1 . H
C15 .9775(6) .6372(5) .5215(3) .0409(14) Uani d . 1 . C
O16 .9008(3) .7437(3) .5258(2) .0392(10) Uani d . 1 . O
C17 .6920(7) .7609(6) .3812(3) .068(2) Uani d . 1 . C
H17A .7007 .7496 .3351 .081 Uiso calc . 1 . H
H17B .6927 .8440 .3998 .081 Uiso calc . 1 . H
C18 .7184(7) .3353(6) .3235(3) .092(2) Uani d . 1 . C
H18A .737(5) .3168(14) .2782(9) .138 Uiso calc R 1 . H
H18B .645(2) .2798(7) .332(3) .138 Uiso calc R 1 . H
H18C .802(3) .3202(13) .3585(17) .138 Uiso calc R 1 . H
C19 .5297(7) .4950(7) .2808(3) .094(3) Uani d . 1 . C
H19A .501(2) .5832(14) .2845(19) .141 Uiso calc R 1 . H
H19B .4643(12) .438(3) .2959(16) .141 Uiso calc R 1 . H
H19C .5329(13) .476(5) .2330(5) .141 Uiso calc R 1 . H
C20 .8033(6) .3953(5) .6279(3) .055(2) Uani d . 1 . C
H20A .799(4) .3175(5) .6006(4) .083 Uiso calc R 1 . H
H20B .724(2) .3988(17) .6497(13) .083 Uiso calc R 1 . H
H20C .8879(17) .3955(18) .6632(11) .083 Uiso calc R 1 . H
C21 .8238(6) 1.0586(5) .6554(3) .071(2) Uani d . 1 . C
H21A .759(3) 1.0506(6) .6862(16) .107 Uiso calc R 1 . H
H21B .782(4) 1.1101(13) .6156(3) .107 Uiso calc R 1 . H
H21C .9082(8) 1.0999(16) .6798(18) .107 Uiso calc R 1 . H
O24 .6726(4) .6520(3) .6472(2) .0431(10) Uani d . 1 . O
H24 .621(6) .606(6) .619(3) .08(3) Uiso d . 1 . H
O25 .5550(4) .4768(3) .5489(2) .0390(9) Uani d . 1 . O
H25 .477(7) .494(6) .521(3) .10(3) Uiso d . 1 . H
O26 .7168(4) .9585(3) .5132(2) .0413(10) Uani d . 1 . O
H26 .791(6) 1.001(5) .511(3) .061(18) Uiso d . 1 . H
O27 .5206(3) .7081(3) .4977(2) .0390(10) Uani d . 1 . O
H27 .506(6) .775(6) .472(3) .08(2) Uiso d . 1 . H
O28 1.0782(4) .6485(3) .4955(2) .0643(13) Uani d . 1 . O
C1' .6765(5) .6216(5) -.0818(3) .0407(14) Uani d . 1 . C
C2' .6705(5) .4860(5) -.1073(3) .0421(14) Uani d . 1 . C
C3' .6655(5) .4049(5) -.0547(3) .0414(14) Uani d . 1 . C
H3' .6637 .3151 -.0597 .050 Uiso calc . 1 . H
C4' .6632(5) .4705(4) .0128(2) .0306(12) Uani d . 1 . C
C5' .7948(5) .4546(4) .0726(2) .0330(12) Uani d . 1 . C
C6' .7907(5) .5838(4) .1120(2) .0347(13) Uani d . 1 . C
C7' .9149(6) .6177(5) .1702(3) .0476(15) Uani d . 1 . C
H7'1 1.0013 .6114 .1531 .057 Uiso calc . 1 . H
H7'2 .9202 .5575 .2087 .057 Uiso calc . 1 . H
C8' .8960(6) .7571(5) .1951(3) .056(2) Uani d . 1 . C
H8'1 .8173 .7584 .2184 .068 Uiso calc . 1 . H
H8'2 .9791 .7814 .2292 .068 Uiso calc . 1 . H
C9' .8707(6) .8586(5) .1369(3) .0440(14) Uani d . 1 . C
H9' .9555 .8640 .1175 .053 Uiso calc . 1 . H
C10' .7493(5) .8180(4) .0782(3) .0339(13) Uani d . 1 . C
H10' .6644 .8154 .0976 .041 Uiso calc . 1 . H
C11' .7725(5) .6814(4) .0518(2) .0294(12) Uani d . 1 . C
C12' .6563(5) .6199(4) -.0064(2) .0298(13) Uani d . 1 . C
C13' .6673(6) .4499(6) -.1816(3) .058(2) Uani d . 1 . C
H13' .7390 .5016 -.1976 .070 Uiso calc . 1 . H
C14' .9288(5) .4558(5) .0434(3) .0437(14) Uani d . 1 . C
H14C 1.0050 .4249 .0797 .052 Uiso calc . 1 . H
H14D .9172 .3936 .0054 .052 Uiso calc . 1 . H
C15' .9731(6) .5819(5) .0170(3) .0454(15) Uani d . 1 . C
O16' .9026(3) .6901(3) .0255(2) .0372(9) Uani d . 1 . O
C17' .6938(7) .7256(6) -.1179(3) .065(2) Uani d . 1 . C
H17C .7037 .7176 -.1640 .079 Uiso calc . 1 . H
H17D .6963 .8072 -.0974 .079 Uiso calc . 1 . H
C18' .7032(7) .3059(6) -.1890(3) .084(2) Uani d . 1 . C
H18D .629(2) .2528(6) -.179(2) .125 Uiso calc R 1 . H
H18E .789(2) .2856(12) -.1570(16) .125 Uiso calc R 1 . H
H18F .714(4) .2893(11) -.2360(7) .125 Uiso calc R 1 . H
C19' .5270(7) .4828(8) -.2280(3) .096(3) Uani d . 1 . C
H19D .506(3) .5727(14) -.2222(19) .144 Uiso calc R 1 . H
H19E .4553(11) .430(3) -.2152(17) .144 Uiso calc R 1 . H
H19F .5309(18) .467(5) -.2759(4) .144 Uiso calc R 1 . H
C20' .7916(6) .3314(5) .1158(3) .054(2) Uani d . 1 . C
H20D .712(2) .3339(15) .1375(14) .080 Uiso calc R 1 . H
H20E .8758(17) .3263(17) .1513(12) .080 Uiso calc R 1 . H
H20F .785(4) .2568(5) .0860(4) .080 Uiso calc R 1 . H
C21' .8459(6) .9911(5) .1664(3) .068(2) Uani d . 1 . C
H21D .9258(17) 1.0149(17) .2017(14) .102 Uiso calc R 1 . H
H21E .764(2) .9877(11) .1865(18) .102 Uiso calc R 1 . H
H21F .832(4) 1.0543(8) .1295(5) .102 Uiso calc R 1 . H
O24' .6735(5) .5905(4) .1451(2) .0471(11) Uani d . 1 . O
H24' .613(5) .556(5) .122(2) .039(18) Uiso d . 1 . H
O25' .5447(4) .4295(3) .0409(2) .0395(10) Uani d . 1 . O
H25' .470(11) .452(10) .009(5) .21(5) Uiso d . 1 . H
O26' .7257(4) .9103(3) .0223(2) .0413(10) Uani d . 1 . O
H26' .804(9) .924(8) .006(4) .16(4) Uiso d . 1 . H
O27' .5210(3) .6650(3) -.0019(2) .0394(10) Uani d . 1 . O
H27' .501(7) .743(7) -.022(3) .10(3) Uiso d . 1 . H
O28' 1.0732(4) .5931(4) -.0101(2) .0670(13) Uani d . 1 . O

loop_
_atom_type_symbol
_atom_type_description
_atom_type_scat_dispersion_real
_atom_type_scat_dispersion_imag
_atom_type_scat_source
C C .0033 .0016 'International Tables Vol C Tables 4.2.6.8 and 6.1.1.4'
H H .0000 .0000 'International Tables Vol C Tables 4.2.6.8 and 6.1.1.4'
O O .0106 .0060 'International Tables Vol C Tables 4.2.6.8 and 6.1.1.4'

loop_
_geom_angle_atom_site_label_1
_geom_angle_atom_site_label_2
_geom_angle_atom_site_label_3
_geom_angle
_geom_angle_publ_flag
C17 C1 C2 127.2(5) no
C17 C1 C12 124.7(5) no
C2 C1 C12 108.1(4) no
C3 C2 C1 110.5(5) no
C3 C2 C13 125.6(5) no
C1 C2 C13 123.9(5) no
C2 C3 C4 112.8(4) no
C2 C3 H3 123.6(5) no
C4 C3 H3 123.6(5) no
O25 C4 C3 110.5(4) no
O25 C4 C5 106.0(4) no
C3 C4 C5 118.1(4) no
O25 C4 C12 112.6(4) no
C3 C4 C12 104.4(4) no
C5 C4 C12 105.2(4) no
C14 C5 C20 108.6(4) no
C14 C5 C6 107.5(4) no
C20 C5 C6 115.1(4) no
C14 C5 C4 110.2(4) no
C20 C5 C4 113.2(4) no
C6 C5 C4 101.9(4) no
O24 C6 C7 104.9(4) no
O24 C6 C5 110.8(4) no
C7 C6 C5 119.8(4) no
O24 C6 C11 108.7(4) no
C7 C6 C11 112.0(4) no
C5 C6 C11 100.4(4) no
C6 C7 C8 110.1(4) no
C6 C7 H7A 109.6(5) no
C8 C7 H7A 109.6(5) no
C6 C7 H7B 109.6(5) no
C8 C7 H7B 109.6(5) no
H7A C7 H7B 108.1(5) no
C9 C8 C7 112.6(4) no
C9 C8 H8A 109.1(5) no
C7 C8 H8A 109.1(5) no
C9 C8 H8B 109.1(5) no
C7 C8 H8B 109.1(5) no
H8A C8 H8B 107.8(5) no
C8 C9 C10 112.0(4) no
C8 C9 C21 109.6(4) no
C10 C9 C21 110.7(4) no
C8 C9 H9 108.1(5) no
C10 C9 H9 108.1(4) no
C21 C9 H9 108.1(4) no
O26 C10 C11 111.0(4) no
O26 C10 C9 112.1(4) no
C11 C10 C9 111.0(4) no
O26 C10 H10 107.5(4) no
C11 C10 H10 107.5(4) no
C9 C10 H10 107.5(4) no
O16 C11 C10 105.9(4) no
O16 C11 C6 108.7(3) no
C10 C11 C6 110.4(4) no
O16 C11 C12 108.0(4) no
C10 C11 C12 119.5(4) no
C6 C11 C12 104.0(4) no
O27 C12 C1 110.5(4) no
O27 C12 C4 108.3(4) no
C1 C12 C4 103.2(4) no
O27 C12 C11 110.6(4) no
C1 C12 C11 119.1(4) no
C4 C12 C11 104.3(4) no
C18 C13 C2 112.7(5) no
C18 C13 C19 109.9(5) no
C2 C13 C19 110.1(5) no
C18 C13 H13 108.0(6) no
C2 C13 H13 108.0(5) no
C19 C13 H13 108.0(6) no
C15 C14 C5 117.4(4) no
C15 C14 H14A 107.9(5) no
C5 C14 H14A 107.9(5) no
C15 C14 H14B 107.9(5) no
C5 C14 H14B 107.9(5) no
H14A C14 H14B 107.2(5) no
O28 C15 O16 117.5(5) no
O28 C15 C14 124.0(5) no
O16 C15 C14 118.4(5) no
C15 O16 C11 121.1(4) no
C1 C17 H17A 120.0(6) no
C1 C17 H17B 120.0(6) no
H17A C17 H17B 120.0(6) no
C13 C18 H18A 109.5(3) no
C13 C18 H18B 109.5(4) no
H18A C18 H18B 109.5 no
C13 C18 H18C 109.5(3) no
H18A C18 H18C 109.5 no
H18B C18 H18C 109.5 no
C13 C19 H19A 109.5(4) no
C13 C19 H19B 109.5(4) no
H19A C19 H19B 109.5 no
C13 C19 H19C 109.5(3) no
H19A C19 H19C 109.5 no
H19B C19 H19C 109.5 no
C5 C20 H20A 109.5(3) no
C5 C20 H20B 109.5(3) no
H20A C20 H20B 109.5 no
C5 C20 H20C 109.5(3) no
H20A C20 H20C 109.5 no
H20B C20 H20C 109.5 no
C9 C21 H21A 109.5(3) no
C9 C21 H21B 109.5(3) no
H21A C21 H21B 109.5 no
C9 C21 H21C 109.5(3) no
H21A C21 H21C 109.5 no
H21B C21 H21C 109.5 no
C6 O24 H24 98.(4) no
C4 O25 H25 110.(4) no
C10 O26 H26 111.(3) no
C12 O27 H27 107.(4) no
C17' C1' C2' 126.1(5) no
C17' C1' C12' 125.8(5) no
C2' C1' C12' 108.1(4) no
C3' C2' C1' 109.6(5) no
C3' C2' C13' 126.7(5) no
C1' C2' C13' 123.7(5) no
C2' C3' C4' 114.2(4) no
C2' C3' H3' 122.9(5) no
C4' C3' H3' 122.9(5) no
O25' C4' C3' 111.5(4) no
O25' C4' C5' 106.5(4) no
C3' C4' C5' 117.2(4) no
O25' C4' C12' 112.2(4) no
C3' C4' C12' 103.8(4) no
C5' C4' C12' 105.6(3) no
C20' C5' C14' 109.3(4) no
C20' C5' C6' 115.7(4) no
C14' C5' C6' 107.0(4) no
C20' C5' C4' 113.3(4) no
C14' C5' C4' 110.7(4) no
C6' C5' C4' 100.5(4) no
O24' C6' C7' 103.7(4) no
O24' C6' C11' 110.0(4) no
C7' C6' C11' 111.9(4) no
O24' C6' C5' 112.0(4) no
C7' C6' C5' 118.2(4) no
C11' C6' C5' 101.1(4) no
C6' C7' C8' 108.8(4) no
C6' C7' H7'1 109.9(5) no
C8' C7' H7'1 109.9(5) no
C6' C7' H7'2 109.9(4) no
C8' C7' H7'2 109.9(5) no
H7'1 C7' H7'2 108.3(5) no
C9' C8' C7' 114.4(4) no
C9' C8' H8'1 108.7(5) no
C7' C8' H8'1 108.7(5) no
C9' C8' H8'2 108.7(5) no
C7' C8' H8'2 108.7(5) no
H8'1 C8' H8'2 107.6(5) no
C21' C9' C8' 110.2(4) no
C21' C9' C10' 111.8(4) no
C8' C9' C10' 110.8(4) no
C21' C9' H9' 108.0(5) no
C8' C9' H9' 108.0(5) no
C10' C9' H9' 108.0(4) no
O26' C10' C9' 111.7(4) no
O26' C10' C11' 111.4(4) no
C9' C10' C11' 111.0(4) no
O26' C10' H10' 107.5(4) no
C9' C10' H10' 107.5(4) no
C11' C10' H10' 107.5(4) no
O16' C11' C6' 109.8(4) no
O16' C11' C10' 105.1(4) no
C6' C11' C10' 110.2(4) no
O16' C11' C12' 108.6(4) no
C6' C11' C12' 104.2(4) no
C10' C11' C12' 118.8(4) no
O27' C12' C1' 111.3(4) no
O27' C12' C11' 111.4(4) no
C1' C12' C11' 118.6(4) no
O27' C12' C4' 107.3(4) no
C1' C12' C4' 103.5(4) no
C11' C12' C4' 103.5(3) no
C2' C13' C19' 111.2(5) no
C2' C13' C18' 111.9(5) no
C19' C13' C18' 110.7(5) no
C2' C13' H13' 107.6(5) no
C19' C13' H13' 107.6(5) no
C18' C13' H13' 107.6(6) no
C15' C14' C5' 117.7(4) no
C15' C14' H14C 107.9(5) no
C5' C14' H14C 107.9(5) no
C15' C14' H14D 107.9(5) no
C5' C14' H14D 107.9(4) no
H14C C14' H14D 107.2(4) no
O28' C15' O16' 117.2(5) no
O28' C15' C14' 123.4(5) no
O16' C15' C14' 119.3(5) no
C15' O16' C11' 119.8(4) no
C1' C17' H17C 120.0(6) no
C1' C17' H17D 120.0(6) no
H17C C17' H17D 120.0(6) no
C13' C18' H18D 109.5(3) no
C13' C18' H18E 109.5(3) no
H18D C18' H18E 109.5 no
C13' C18' H18F 109.5(3) no
H18D C18' H18F 109.5 no
H18E C18' H18F 109.5 no
C13' C19' H19D 109.5(4) no
C13' C19' H19E 109.5(4) no
H19D C19' H19E 109.5 no
C13' C19' H19F 109.5(3) no
H19D C19' H19F 109.5 no
H19E C19' H19F 109.5 no
C5' C20' H20D 109.5(3) no
C5' C20' H20E 109.5(3) no
H20D C20' H20E 109.5 no
C5' C20' H20F 109.5(3) no
H20D C20' H20F 109.5 no
H20E C20' H20F 109.5 no
C9' C21' H21D 109.5(3) no
C9' C21' H21E 109.5(3) no
H21D C21' H21E 109.5 no
C9' C21' H21F 109.5(3) no
H21D C21' H21F 109.5 no
H21E C21' H21F 109.5 no
C6' O24' H24' 107.(4) no
C4' O25' H25' 105.(6) no
C10' O26' H26' 112.(5) no
C12' O27' H27' 113.(4) no

loop_
_geom_bond_atom_site_label_1
_geom_bond_atom_site_label_2
_geom_bond_site_symmetry_2
_geom_bond_distance
_geom_bond_publ_flag
C1 C17 . 1.340(7) no
C1 C2 . 1.458(7) no
C1 C12 . 1.519(7) no
C2 C3 . 1.332(7) no
C2 C13 . 1.515(7) no
C3 C4 . 1.485(7) no
C3 H3 . .930(5) no
C4 O25 . 1.438(6) no
C4 C5 . 1.552(6) no
C4 C12 . 1.567(6) no
C5 C14 . 1.527(7) no
C5 C20 . 1.529(6) no
C5 C6 . 1.539(6) no
C6 O24 . 1.439(6) no
C6 C7 . 1.488(7) no
C6 C11 . 1.548(6) no
C7 C8 . 1.541(7) no
C7 H7A . .970(6) no
C7 H7B . .970(5) no
C8 C9 . 1.526(7) no
C8 H8A . .970(6) no
C8 H8B . .970(5) no
C9 C10 . 1.526(6) no
C9 C21 . 1.540(7) no
C9 H9 . .980(6) no
C10 O26 . 1.438(5) no
C10 C11 . 1.510(6) no
C10 H10 . .980(5) no
C11 O16 . 1.464(5) no
C11 C12 . 1.570(6) no
C12 O27 . 1.429(5) no
C13 C18 . 1.512(8) no
C13 C19 . 1.518(8) no
C13 H13 . .980(5) no
C14 C15 . 1.501(7) no
C14 H14A . .970(5) no
C14 H14B . .970(5) no
C15 O28 . 1.201(6) no
C15 O16 . 1.341(6) no
C17 H17A . .930(6) no
C17 H17B . .930(6) no
C18 H18A . .96 no
C18 H18B . .96 no
C18 H18C . .96 no
C19 H19A . .96 no
C19 H19B . .96 no
C19 H19C . .96 no
C20 H20A . .96 no
C20 H20B . .96 no
C20 H20C . .96 no
C21 H21A . .96 no
C21 H21B . .96 no
C21 H21C . .96 no
O24 H24 . .82(5) no
O25 H25 . .86(7) no
O26 H26 . .85(5) no
O27 H27 . .84(6) no
C1' C17' . 1.313(7) no
C1' C2' . 1.480(7) no
C1' C12' . 1.528(7) no
C2' C3' . 1.335(7) no
C2' C13' . 1.494(7) no
C3' C4' . 1.486(6) no
C3' H3' . .930(5) no
C4' O25' . 1.442(6) no
C4' C5' . 1.556(6) no
C4' C12' . 1.582(6) no
C5' C20' . 1.529(6) no
C5' C14' . 1.531(7) no
C5' C6' . 1.543(6) no
C6' O24' . 1.427(6) no
C6' C7' . 1.521(6) no
C6' C11' . 1.530(6) no
C7' C8' . 1.540(7) no
C7' H7'1 . .970(6) no
C7' H7'2 . .970(5) no
C8' C9' . 1.527(7) no
C8' H8'1 . .970(6) no
C8' H8'2 . .970(5) no
C9' C21' . 1.520(7) no
C9' C10' . 1.528(7) no
C9' H9' . .980(5) no
C10' O26' . 1.430(6) no
C10' C11' . 1.532(6) no
C10' H10' . .980(5) no
C11' O16' . 1.466(5) no
C11' C12' . 1.564(6) no
C12' O27' . 1.420(5) no
C13' C19' . 1.515(8) no
C13' C18' . 1.539(8) no
C13' H13' . .980(6) no
C14' C15' . 1.493(7) no
C14' H14C . .970(5) no
C14' H14D . .970(5) no
C15' O28' . 1.210(6) no
C15' O16' . 1.337(6) no
C17' H17C . .930(6) no
C17' H17D . .930(6) no
C18' H18D . .96 no
C18' H18E . .96 no
C18' H18F . .96 no
C19' H19D . .96 no
C19' H19E . .96 no
C19' H19F . .96 no
C20' H20D . .96 no
C20' H20E . .96 no
C20' H20F . .96 no
C21' H21D . .96 no
C21' H21E . .96 no
C21' H21F . .96 no
O24' H24' . .76(4) no
O25' H25' . .89(10) no
O26' H26' . .90(8) no
O27' H27' . .90(6) no

loop_
_geom_hbond_atom_site_label_D
_geom_hbond_atom_site_label_H
_geom_hbond_atom_site_label_A
_geom_hbond_site_symmetry_A
_geom_hbond_distance_DH
_geom_hbond_distance_HA
_geom_hbond_distance_DA
_geom_hbond_angle_DHA
_geom_hbond_publ_flag
O24 H24 O25 . 0.82(5) 1.91(5) 2.713(5) 162(6) yes
O24' H24' O25' . 0.76(4) 2.05(4) 2.725(5) 148(5) yes
O25 H25 O26 2_646 0.86(7) 1.90(7) 2.684(5) 149(6) yes
O25' H25' O26' 2_645 0.89(10) 1.93(10) 2.678(5) 141(9) yes
O26 H26 O28 2_756 0.85(5) 2.00(5) 2.827(5) 162(5) yes
O26' H26' O28' 2_755 0.90(8) 2.10(8) 2.764(5) 130(7) yes
O27 H27 O25 2_656 0.84(6) 2.18(6) 2.960(4) 154(5) yes
O27' H27' O25' 2_655 0.90(6) 1.99(7) 2.866(5) 164(6) yes

loop_
_geom_torsion_atom_site_label_1
_geom_torsion_atom_site_label_2
_geom_torsion_atom_site_label_3
_geom_torsion_atom_site_label_4
_geom_torsion
_geom_torsion_publ_flag
C17 C1 C2 C3 173.4(6) no
C12 C1 C2 C3 -8.6(6) no
C17 C1 C2 C13 -5.8(9) no
C12 C1 C2 C13 172.2(4) no
C1 C2 C3 C4 3.2(6) no
C13 C2 C3 C4 -177.6(5) no
C2 C3 C4 O25 124.6(4) no
C2 C3 C4 C5 -113.1(5) no
C2 C3 C4 C12 3.3(6) no
O25 C4 C5 C14 161.6(4) no
C3 C4 C5 C14 37.1(6) no
C12 C4 C5 C14 -78.9(5) no
O25 C4 C5 C20 39.8(5) no
C3 C4 C5 C20 -84.7(6) no
C12 C4 C5 C20 159.3(4) no
O25 C4 C5 C6 -84.4(4) no
C3 C4 C5 C6 151.1(4) no
C12 C4 C5 C6 35.1(5) no
C14 C5 C6 O24 -177.8(4) no
C20 C5 C6 O24 -56.6(5) no
C4 C5 C6 O24 66.3(5) no
C14 C5 C6 C7 -55.4(6) no
C20 C5 C6 C7 65.8(6) no
C4 C5 C6 C7 -171.3(4) no
C14 C5 C6 C11 67.5(4) no
C20 C5 C6 C11 -171.3(4) no
C4 C5 C6 C11 -48.4(5) no
O24 C6 C7 C8 -61.5(5) no
C5 C6 C7 C8 173.3(4) no
C11 C6 C7 C8 56.2(6) no
C6 C7 C8 C9 -53.4(6) no
C7 C8 C9 C10 52.2(6) no
C7 C8 C9 C21 175.5(5) no
C8 C9 C10 O26 -178.3(4) no
C21 C9 C10 O26 59.1(6) no
C8 C9 C10 C11 -53.6(6) no
C21 C9 C10 C11 -176.2(4) no
O26 C10 C11 O16 63.7(5) no
C9 C10 C11 O16 -61.6(5) no
O26 C10 C11 C6 -178.9(4) no
C9 C10 C11 C6 55.8(5) no
O26 C10 C11 C12 -58.3(5) no
C9 C10 C11 C12 176.4(4) no
O24 C6 C11 O16 172.5(3) no
C7 C6 C11 O16 57.1(5) no
C5 C6 C11 O16 -71.2(4) no
O24 C6 C11 C10 56.8(5) no
C7 C6 C11 C10 -58.7(5) no
C5 C6 C11 C10 173.1(4) no
O24 C6 C11 C12 -72.6(4) no
C7 C6 C11 C12 171.9(4) no
C5 C6 C11 C12 43.7(4) no
C17 C1 C12 O27 72.4(7) no
C2 C1 C12 O27 -105.6(4) no
C17 C1 C12 C4 -172.0(5) no
C2 C1 C12 C4 9.9(5) no
C17 C1 C12 C11 -57.1(7) no
C2 C1 C12 C11 124.8(4) no
O25 C4 C12 O27 -10.7(5) no
C3 C4 C12 O27 109.2(4) no
C5 C4 C12 O27 -125.7(4) no
O25 C4 C12 C1 -127.9(4) no
C3 C4 C12 C1 -7.9(5) no
C5 C4 C12 C1 117.1(4) no
O25 C4 C12 C11 107.1(4) no
C3 C4 C12 C11 -133.0(4) no
C5 C4 C12 C11 -8.0(5) no
O16 C11 C12 O27 -150.5(4) no
C10 C11 C12 O27 -29.5(6) no
C6 C11 C12 O27 94.2(4) no
O16 C11 C12 C1 -20.9(5) no
C10 C11 C12 C1 100.0(5) no
C6 C11 C12 C1 -136.3(4) no
O16 C11 C12 C4 93.4(4) no
C10 C11 C12 C4 -145.7(4) no
C6 C11 C12 C4 -22.0(5) no
C3 C2 C13 C18 -17.9(8) no
C1 C2 C13 C18 161.2(5) no
C3 C2 C13 C19 105.2(6) no
C1 C2 C13 C19 -75.7(7) no
C20 C5 C14 C15 -162.3(4) no
C6 C5 C14 C15 -37.2(6) no
C4 C5 C14 C15 73.2(5) no
C5 C14 C15 O28 -178.0(5) no
C5 C14 C15 O16 4.3(7) no
O28 C15 O16 C11 175.3(4) no
C14 C15 O16 C11 -6.8(7) no
C10 C11 O16 C15 160.9(4) no
C6 C11 O16 C15 42.2(5) no
C12 C11 O16 C15 -70.0(5) no
C17' C1' C2' C3' 174.0(6) no
C12' C1' C2' C3' -7.0(6) no
C17' C1' C2' C13' -7.3(9) no
C12' C1' C2' C13' 171.7(4) no
C1' C2' C3' C4' 1.7(6) no
C13' C2' C3' C4' -177.0(5) no
C2' C3' C4' O25' 125.0(5) no
C2' C3' C4' C5' -111.9(5) no
C2' C3' C4' C12' 4.1(6) no
O25' C4' C5' C20' 39.9(5) no
C3' C4' C5' C20' -85.7(5) no
C12' C4' C5' C20' 159.3(4) no
O25' C4' C5' C14' 163.0(4) no
C3' C4' C5' C14' 37.4(6) no
C12' C4' C5' C14' -77.6(5) no
O25' C4' C5' C6' -84.2(4) no
C3' C4' C5' C6' 150.2(4) no
C12' C4' C5' C6' 35.2(5) no
C20' C5' C6' O24' -54.6(5) no
C14' C5' C6' O24' -176.6(4) no
C4' C5' C6' O24' 67.8(5) no
C20' C5' C6' C7' 65.9(6) no
C14' C5' C6' C7' -56.1(5) no
C4' C5' C6' C7' -171.8(4) no
C20' C5' C6' C11' -171.7(4) no
C14' C5' C6' C11' 66.3(4) no
C4' C5' C6' C11' -49.3(4) no
O24' C6' C7' C8' -62.5(5) no
C11' C6' C7' C8' 56.0(6) no
C5' C6' C7' C8' 172.9(4) no
C6' C7' C8' C9' -53.4(6) no
C7' C8' C9' C21' 177.1(4) no
C7' C8' C9' C10' 52.8(6) no
C21' C9' C10' O26' 58.0(6) no
C8' C9' C10' O26' -178.7(4) no
C21' C9' C10' C11' -177.0(4) no
C8' C9' C10' C11' -53.7(6) no
O24' C6' C11' O16' 170.5(3) no
C7' C6' C11' O16' 55.8(5) no
C5' C6' C11' O16' -71.0(4) no
O24' C6' C11' C10' 55.2(5) no
C7' C6' C11' C10' -59.5(5) no
C5' C6' C11' C10' 173.7(4) no
O24' C6' C11' C12' -73.4(4) no
C7' C6' C11' C12' 171.9(4) no
C5' C6' C11' C12' 45.2(4) no
O26' C10' C11' O16' 64.3(5) no
C9' C10' C11' O16' -60.9(5) no
O26' C10' C11' C6' -177.4(4) no
C9' C10' C11' C6' 57.4(5) no
O26' C10' C11' C12' -57.4(5) no
C9' C10' C11' C12' 177.4(4) no
C17' C1' C12' O27' 72.9(7) no
C2' C1' C12' O27' -106.1(4) no
C17' C1' C12' C11' -58.3(7) no
C2' C1' C12' C11' 122.7(5) no
C17' C1' C12' C4' -172.1(6) no
C2' C1' C12' C4' 8.9(5) no
O16' C11' C12' O27' -150.6(4) no
C6' C11' C12' O27' 92.5(4) no
C10' C11' C12' O27' -30.6(6) no
O16' C11' C12' C1' -19.4(5) no
C6' C11' C12' C1' -136.3(4) no
C10' C11' C12' C1' 100.6(5) no
O16' C11' C12' C4' 94.4(4) no
C6' C11' C12' C4' -22.5(5) no
C10' C11' C12' C4' -145.6(4) no
O25' C4' C12' O27' -10.4(5) no
C3' C4' C12' O27' 110.1(4) no
C5' C4' C12' O27' -126.0(4) no
O25' C4' C12' C1' -128.2(4) no
C3' C4' C12' C1' -7.7(5) no
C5' C4' C12' C1' 116.2(4) no
O25' C4' C12' C11' 107.4(4) no
C3' C4' C12' C11' -132.0(4) no
C5' C4' C12' C11' -8.1(5) no
C3' C2' C13' C19' 106.6(7) no
C1' C2' C13' C19' -71.9(7) no
C3' C2' C13' C18' -17.8(8) no
C1' C2' C13' C18' 163.7(5) no
C20' C5' C14' C15' -163.1(4) no
C6' C5' C14' C15' -37.1(6) no
C4' C5' C14' C15' 71.5(5) no
C5' C14' C15' O28' -176.4(5) no
C5' C14' C15' O16' 6.0(7) no
O28' C15' O16' C11' 174.1(4) no
C14' C15' O16' C11' -8.2(7) no
C6' C11' O16' C15' 42.7(5) no
C10' C11' O16' C15' 161.2(4) no
C12' C11' O16' C15' -70.6(5) no

loop_
_cod_related_entry_id
_cod_related_entry_database
_cod_related_entry_code
1 ChemSpider 30652199
